data_7111930
loop_
_publ_author_name
'Alexander V. Zabula'
'Yulia V. Sevryugina'
'Sarah N. Spisak'
'Lesya Kobryn'
'Renata Sygula'
'Andrzej Sygula'
'Marina A. Petrukhina'

_publ_section_title
;
 An unsolvated buckycatcher and its first dianion
;
_journal_name_full Chem.Commun.
_journal_page_first 2657
_journal_paper_doi 10.1039/c3cc49451a
_journal_volume 50
_journal_year 2014
_chemical_formula_moiety 'C60 H28'
_chemical_formula_sum 'C60 H28'
_chemical_formula_weight 748.82
_chemical_melting_point ?
_chemical_name_systematic
;
 Bisdibenzo[1,10-6,7]fluorantheno[2,3-b:2',3'-n]tetraphenylene
;
_space_group_crystal_system triclinic
_space_group_IT_number 2
_space_group_name_Hall '-P 1'
_space_group_name_H-M_alt 'P -1'
_symmetry_space_group_name_Hall '-P 1'
_symmetry_space_group_name_H-M 'P -1'
_atom_sites_solution_hydrogens geom
_atom_sites_solution_primary direct
_atom_sites_solution_secondary difmap
_audit_creation_method SHELXL-2013
_cell_angle_alpha 105.607(1)
_cell_angle_beta 102.809(1)
_cell_angle_gamma 110.367(1)
_cell_formula_units_Z 2
_cell_length_a 9.8507(3)
_cell_length_b 14.1479(4)
_cell_length_c 15.1646(4)
_cell_measurement_reflns_used 9963
_cell_measurement_temperature 100(2)
_cell_measurement_theta_max 69.94
_cell_measurement_theta_min 3.23
_cell_volume 1788.10(9)
_computing_cell_refinement 'Apex2 (Bruker AXS Inc., 2013)'
_computing_data_collection 'Apex2 (Bruker AXS Inc., 2013)'
_computing_data_reduction 'SAINT V8.32B (Bruker AXS Inc., 2013)'
_computing_molecular_graphics 'SHELXP (Sheldrick, 2008)'
_computing_publication_material 'SHELXCIF-2013/2 (Sheldrick, 2013)'
_computing_structure_refinement 'SHELXL-2013 (Sheldrick, 2013)'
_computing_structure_solution 'SHELXT (Sheldrick, 2013)'
_diffrn_ambient_temperature 100(2)
_diffrn_measured_fraction_theta_full 0.973
_diffrn_measured_fraction_theta_max 0.959
_diffrn_measurement_device_type 'Bruker SMART APEX2 area detector'
_diffrn_measurement_method '0.5 deg wide \w exposures'
_diffrn_radiation_type CuK\a
_diffrn_radiation_wavelength 1.54178
_diffrn_reflns_av_R_equivalents 0.0257
_diffrn_reflns_av_unetI/netI 0.0203
_diffrn_reflns_Laue_measured_fraction_full 0.973
_diffrn_reflns_Laue_measured_fraction_max 0.959
_diffrn_reflns_limit_h_max 11
_diffrn_reflns_limit_h_min -11
_diffrn_reflns_limit_k_max 16
_diffrn_reflns_limit_k_min -17
_diffrn_reflns_limit_l_max 18
_diffrn_reflns_limit_l_min -18
_diffrn_reflns_number 26110
_diffrn_reflns_point_group_measured_fraction_full 0.973
_diffrn_reflns_point_group_measured_fraction_max 0.959
_diffrn_reflns_theta_full 67.679
_diffrn_reflns_theta_max 69.932
_diffrn_reflns_theta_min 3.229
_diffrn_source 'ImuS micro-focus source with Quazar optics'
_exptl_absorpt_coefficient_mu 0.605
_exptl_absorpt_correction_T_max 0.75
_exptl_absorpt_correction_T_min 0.70
_exptl_absorpt_correction_type multi-scan
_exptl_absorpt_process_details
;
 Bruker SADABS 2008/1
;
_exptl_crystal_colour 'pale yellow'
_exptl_crystal_density_diffrn 1.391
_exptl_crystal_density_meas ?
_exptl_crystal_density_method none
_exptl_crystal_description plate
_exptl_crystal_F_000 776
_exptl_crystal_size_max 0.140
_exptl_crystal_size_mid 0.070
_exptl_crystal_size_min 0.030
_refine_diff_density_max 0.215
_refine_diff_density_min -0.203
_refine_diff_density_rms 0.046
_refine_ls_extinction_method none
_refine_ls_goodness_of_fit_ref 1.024
_refine_ls_hydrogen_treatment constr
_refine_ls_matrix_type full
_refine_ls_number_parameters 541
_refine_ls_number_reflns 6486
_refine_ls_number_restraints 0
_refine_ls_restrained_S_all 1.024
_refine_ls_R_factor_all 0.0424
_refine_ls_R_factor_gt 0.0374
_refine_ls_shift/su_max 0.000
_refine_ls_shift/su_mean 0.000
_refine_ls_structure_factor_coef Fsqd
_refine_ls_weighting_details 'w=1/[\s^2^(Fo^2^)+(0.0516P)^2^+0.7590P] where P=(Fo^2^+2Fc^2^)/3'
_refine_ls_weighting_scheme calc
_refine_ls_wR_factor_gt 0.0930
_refine_ls_wR_factor_ref 0.0971
_reflns_Friedel_coverage 0.000
_reflns_number_gt 5763
_reflns_number_total 6486
_reflns_threshold_expression 'I > 2\s(I)'
_cod_data_source_file c3cc49451a.txt
_cod_data_source_block (C60H28)_(1)
_cod_depositor_comments
;
The following automatic conversions were performed:

'_chemical_melting_point' value 'not measured' was changed to '?' -
the value is undefined or not given.

Automatic conversion script
Id: cif_fix_values 2281 2013-09-26 08:29:07Z andrius 

The following automatic conversions were performed:

'_exptl_crystal_density_meas' value 'not measured' was changed to '?'
- the value is perceived as not measured.

Automatic conversion script
Id: cif_fix_values 3008 2015-01-20 13:52:24Z robertas 
;
_cod_database_code 7111930
_shelx_space_group_comment
;
The symmetry employed for this shelxl refinement is uniquely defined
by the following loop, which should always be used as a source of
symmetry information in preference to the above space-group names.
They are only intended as comments.
;
_shelx_estimated_absorpt_t_min 0.920
_shelx_estimated_absorpt_t_max 0.982
_shelxl_version_number 2013-4

loop_
_space_group_symop_operation_xyz
'x, y, z'
'-x, -y, -z'

loop_
_atom_site_label
_atom_site_type_symbol
_atom_site_fract_x
_atom_site_fract_y
_atom_site_fract_z
_atom_site_U_iso_or_equiv
_atom_site_adp_type
_atom_site_occupancy
_atom_site_site_symmetry_order
_atom_site_calc_flag
_atom_site_refinement_flags_posn
_atom_site_refinement_flags_adp
C1 C 0.40219(15) 0.27871(10) 0.35860(9) 0.0167(3) Uani 1 1 d . .
C2 C 0.32037(15) 0.33448(11) 0.32547(9) 0.0171(3) Uani 1 1 d . .
C3 C 0.41663(15) 0.41138(11) 0.29653(9) 0.0167(3) Uani 1 1 d . .
C4 C 0.55809(15) 0.40266(11) 0.31007(9) 0.0164(3) Uani 1 1 d . .
C5 C 0.55035(15) 0.32124(10) 0.34903(9) 0.0160(3) Uani 1 1 d . .
C6 C 0.37533(15) 0.23468(10) 0.42697(10) 0.0178(3) Uani 1 1 d . .
C7 C 0.23980(16) 0.23255(11) 0.44942(10) 0.0211(3) Uani 1 1 d . .
H7A H 0.2050 0.1931 0.4880 0.025 Uiso 1 1 calc R U
C8 C 0.15897(16) 0.28628(12) 0.41647(11) 0.0222(3) Uani 1 1 d . .
H8A H 0.0695 0.2820 0.4324 0.027 Uiso 1 1 calc R U
C9 C 0.20656(15) 0.34866(11) 0.35869(10) 0.0199(3) Uani 1 1 d . .
C10 C 0.17984(16) 0.44002(12) 0.34889(10) 0.0218(3) Uani 1 1 d . .
H10A H 0.0936 0.4483 0.3616 0.026 Uiso 1 1 calc R U
C11 C 0.27474(16) 0.51564(11) 0.32179(10) 0.0204(3) Uani 1 1 d . .
H11A H 0.2526 0.5746 0.3170 0.024 Uiso 1 1 calc R U
C12 C 0.40695(16) 0.50755(11) 0.30052(9) 0.0181(3) Uani 1 1 d . .
C13 C 0.54292(16) 0.59116(11) 0.30105(10) 0.0199(3) Uani 1 1 d . .
H13A H 0.5376 0.6542 0.2929 0.024 Uiso 1 1 calc R U
C14 C 0.68029(16) 0.58240(11) 0.31303(10) 0.0193(3) Uani 1 1 d . .
H14A H 0.7670 0.6392 0.3126 0.023 Uiso 1 1 calc R U
C15 C 0.69495(16) 0.48839(11) 0.32619(9) 0.0176(3) Uani 1 1 d . .
C16 C 0.83096(15) 0.47902(11) 0.37245(10) 0.0187(3) Uani 1 1 d . .
H16A H 0.9289 0.5288 0.3770 0.022 Uiso 1 1 calc R U
C17 C 0.82354(15) 0.39947(11) 0.41057(10) 0.0179(3) Uani 1 1 d . .
H17A H 0.9167 0.3966 0.4407 0.021 Uiso 1 1 calc R U
C18 C 0.67935(15) 0.32099(10) 0.40602(9) 0.0162(3) Uani 1 1 d . .
C19 C 0.65205(15) 0.25922(10) 0.46936(9) 0.0164(3) Uani 1 1 d . .
C20 C 0.50369(15) 0.21837(10) 0.48073(10) 0.0170(3) Uani 1 1 d . .
C21 C 0.87638(15) 0.67979(10) 0.95831(9) 0.0159(3) Uani 1 1 d . .
C22 C 0.82322(16) 0.76125(10) 0.96127(9) 0.0173(3) Uani 1 1 d . .
C23 C 0.92493(16) 0.84118(10) 0.93774(10) 0.0182(3) Uani 1 1 d . .
C24 C 1.04338(15) 0.81146(10) 0.92296(10) 0.0179(3) Uani 1 1 d . .
C25 C 1.01404(15) 0.71158(10) 0.93537(9) 0.0164(3) Uani 1 1 d . .
C26 C 0.77982(15) 0.57382(11) 0.93831(9) 0.0164(3) Uani 1 1 d . .
C27 C 0.62624(16) 0.55610(11) 0.93755(10) 0.0185(3) Uani 1 1 d . .
H27A H 0.5580 0.4872 0.9337 0.022 Uiso 1 1 calc R U
C28 C 0.57483(16) 0.63643(11) 0.94226(10) 0.0202(3) Uani 1 1 d . .
H28A H 0.4733 0.6214 0.9428 0.024 Uiso 1 1 calc R U
C29 C 0.67134(16) 0.74207(11) 0.94633(10) 0.0196(3) Uani 1 1 d . .
C30 C 0.63036(17) 0.82100(11) 0.91774(10) 0.0229(3) Uani 1 1 d . .
H30A H 0.5331 0.8202 0.9163 0.027 Uiso 1 1 calc R U
C31 C 0.72844(17) 0.89739(11) 0.89251(10) 0.0235(3) Uani 1 1 d . .
H31A H 0.6958 0.9467 0.8730 0.028 Uiso 1 1 calc R U
C32 C 0.87914(17) 0.90458(11) 0.89483(10) 0.0210(3) Uani 1 1 d . .
C33 C 0.97793(17) 0.95295(11) 0.84594(11) 0.0242(3) Uani 1 1 d . .
H33A H 0.9617 1.0054 0.8225 0.029 Uiso 1 1 calc R U
C34 C 1.09470(17) 0.92530(11) 0.83237(11) 0.0241(3) Uani 1 1 d . .
H34A H 1.1571 0.9597 0.8003 0.029 Uiso 1 1 calc R U
C35 C 1.12568(16) 0.84521(11) 0.86551(10) 0.0206(3) Uani 1 1 d . .
C36 C 1.20179(16) 0.77935(11) 0.83346(10) 0.0211(3) Uani 1 1 d . .
H36A H 1.2736 0.8035 0.8025 0.025 Uiso 1 1 calc R U
C37 C 1.17376(15) 0.68179(11) 0.84631(10) 0.0188(3) Uani 1 1 d . .
H37A H 1.2272 0.6414 0.8240 0.023 Uiso 1 1 calc R U
C38 C 1.06630(15) 0.63975(10) 0.89231(9) 0.0165(3) Uani 1 1 d . .
C39 C 0.97895(15) 0.52612(10) 0.88029(9) 0.0156(3) Uani 1 1 d . .
C40 C 0.83784(15) 0.49387(10) 0.90164(9) 0.0155(3) Uani 1 1 d . .
C41 C 0.49121(15) 0.17296(10) 0.55176(10) 0.0179(3) Uani 1 1 d . .
H41A H 0.3936 0.1452 0.5594 0.021 Uiso 1 1 calc R U
C42 C 0.61393(16) 0.16635(10) 0.61160(10) 0.0171(3) Uani 1 1 d . .
C43 C 0.75683(15) 0.20115(10) 0.59688(9) 0.0166(3) Uani 1 1 d . .
C44 C 0.77199(15) 0.24575(10) 0.52642(10) 0.0165(3) Uani 1 1 d . .
H44A H 0.8681 0.2682 0.5163 0.020 Uiso 1 1 calc R U
C45 C 0.74672(15) 0.38216(11) 0.87355(9) 0.0165(3) Uani 1 1 d . .
H45A H 0.6560 0.3603 0.8898 0.020 Uiso 1 1 calc R U
C46 C 0.78251(15) 0.30202(10) 0.82316(9) 0.0160(3) Uani 1 1 d . .
C47 C 0.92337(15) 0.33369(10) 0.80516(9) 0.0159(3) Uani 1 1 d . .
C48 C 1.01849(15) 0.44397(11) 0.83569(9) 0.0163(3) Uani 1 1 d . .
H48A H 1.1149 0.4648 0.8259 0.020 Uiso 1 1 calc R U
C49 C 0.89059(15) 0.18851(10) 0.65259(10) 0.0175(3) Uani 1 1 d . .
C50 C 0.94219(17) 0.11730(11) 0.60355(11) 0.0224(3) Uani 1 1 d . .
H50A H 0.8883 0.0745 0.5359 0.027 Uiso 1 1 calc R U
C51 C 1.07128(18) 0.10815(12) 0.65232(11) 0.0248(3) Uani 1 1 d . .
H51A H 1.1037 0.0581 0.6184 0.030 Uiso 1 1 calc R U
C52 C 1.15253(17) 0.17221(12) 0.75048(11) 0.0223(3) Uani 1 1 d . .
H52A H 1.2416 0.1668 0.7839 0.027 Uiso 1 1 calc R U
C53 C 1.10349(16) 0.24435(11) 0.79994(10) 0.0189(3) Uani 1 1 d . .
H53A H 1.1605 0.2889 0.8670 0.023 Uiso 1 1 calc R U
C54 C 0.97118(15) 0.25233(10) 0.75228(10) 0.0163(3) Uani 1 1 d . .
C55 C 0.58800(15) 0.12210(10) 0.68873(10) 0.0173(3) Uani 1 1 d . .
C56 C 0.46998(16) 0.01809(11) 0.66000(10) 0.0204(3) Uani 1 1 d . .
H56A H 0.4173 -0.0257 0.5924 0.025 Uiso 1 1 calc R U
C57 C 0.42825(16) -0.02238(11) 0.72882(11) 0.0222(3) Uani 1 1 d . .
H57A H 0.3481 -0.0935 0.7083 0.027 Uiso 1 1 calc R U
C58 C 0.50419(16) 0.04154(11) 0.82768(10) 0.0214(3) Uani 1 1 d . .
H58A H 0.4750 0.0148 0.8750 0.026 Uiso 1 1 calc R U
C59 C 0.62293(16) 0.14472(11) 0.85712(10) 0.0183(3) Uani 1 1 d . .
H59A H 0.6752 0.1879 0.9249 0.022 Uiso 1 1 calc R U
C60 C 0.66697(15) 0.18615(10) 0.78863(10) 0.0169(3) Uani 1 1 d . .

loop_
_atom_site_aniso_label
_atom_site_aniso_U_11
_atom_site_aniso_U_22
_atom_site_aniso_U_33
_atom_site_aniso_U_23
_atom_site_aniso_U_13
_atom_site_aniso_U_12
C1 0.0156(6) 0.0156(6) 0.0146(7) 0.0031(5) 0.0034(5) 0.0054(5)
C2 0.0145(6) 0.0190(6) 0.0125(6) 0.0037(5) 0.0010(5) 0.0053(5)
C3 0.0172(6) 0.0205(6) 0.0096(6) 0.0043(5) 0.0023(5) 0.0074(5)
C4 0.0198(7) 0.0204(6) 0.0110(6) 0.0057(5) 0.0064(5) 0.0104(5)
C5 0.0174(6) 0.0158(6) 0.0130(6) 0.0027(5) 0.0054(5) 0.0073(5)
C6 0.0165(6) 0.0157(6) 0.0163(7) 0.0043(5) 0.0035(5) 0.0042(5)
C7 0.0176(7) 0.0243(7) 0.0204(7) 0.0105(6) 0.0070(6) 0.0062(6)
C8 0.0151(6) 0.0287(7) 0.0239(8) 0.0112(6) 0.0079(6) 0.0090(6)
C9 0.0151(6) 0.0252(7) 0.0162(7) 0.0068(6) 0.0030(5) 0.0075(6)
C10 0.0178(7) 0.0304(7) 0.0190(7) 0.0089(6) 0.0049(6) 0.0138(6)
C11 0.0218(7) 0.0256(7) 0.0157(7) 0.0077(6) 0.0039(6) 0.0140(6)
C12 0.0203(7) 0.0230(7) 0.0111(6) 0.0063(5) 0.0030(5) 0.0111(6)
C13 0.0249(7) 0.0207(7) 0.0165(7) 0.0088(5) 0.0064(6) 0.0117(6)
C14 0.0208(7) 0.0205(7) 0.0168(7) 0.0087(5) 0.0067(6) 0.0078(6)
C15 0.0201(7) 0.0220(7) 0.0138(7) 0.0075(5) 0.0084(6) 0.0105(6)
C16 0.0170(6) 0.0222(7) 0.0179(7) 0.0082(5) 0.0086(6) 0.0075(5)
C17 0.0167(6) 0.0227(7) 0.0163(7) 0.0072(5) 0.0069(5) 0.0101(5)
C18 0.0183(6) 0.0165(6) 0.0144(6) 0.0042(5) 0.0066(5) 0.0092(5)
C19 0.0187(6) 0.0141(6) 0.0139(6) 0.0025(5) 0.0050(5) 0.0068(5)
C20 0.0174(6) 0.0143(6) 0.0159(7) 0.0032(5) 0.0048(5) 0.0058(5)
C21 0.0195(6) 0.0173(6) 0.0104(6) 0.0043(5) 0.0041(5) 0.0089(5)
C22 0.0218(7) 0.0159(6) 0.0116(6) 0.0022(5) 0.0045(5) 0.0083(5)
C23 0.0206(7) 0.0135(6) 0.0146(7) 0.0010(5) 0.0028(6) 0.0061(5)
C24 0.0175(6) 0.0136(6) 0.0155(7) 0.0024(5) 0.0011(5) 0.0042(5)
C25 0.0157(6) 0.0160(6) 0.0120(6) 0.0033(5) 0.0003(5) 0.0051(5)
C26 0.0194(7) 0.0188(6) 0.0116(6) 0.0058(5) 0.0053(5) 0.0089(5)
C27 0.0215(7) 0.0185(6) 0.0153(7) 0.0059(5) 0.0084(6) 0.0077(5)
C28 0.0197(7) 0.0230(7) 0.0183(7) 0.0057(6) 0.0086(6) 0.0102(6)
C29 0.0225(7) 0.0202(7) 0.0155(7) 0.0032(5) 0.0069(6) 0.0113(6)
C30 0.0233(7) 0.0224(7) 0.0224(7) 0.0045(6) 0.0058(6) 0.0136(6)
C31 0.0285(8) 0.0181(7) 0.0229(8) 0.0055(6) 0.0045(6) 0.0134(6)
C32 0.0252(7) 0.0143(6) 0.0188(7) 0.0030(5) 0.0036(6) 0.0083(6)
C33 0.0300(8) 0.0160(6) 0.0247(8) 0.0086(6) 0.0064(6) 0.0093(6)
C34 0.0264(7) 0.0177(6) 0.0248(8) 0.0090(6) 0.0084(6) 0.0055(6)
C35 0.0193(7) 0.0156(6) 0.0219(7) 0.0057(5) 0.0051(6) 0.0043(5)
C36 0.0185(7) 0.0193(7) 0.0224(7) 0.0079(6) 0.0081(6) 0.0042(5)
C37 0.0160(6) 0.0177(6) 0.0191(7) 0.0046(5) 0.0045(6) 0.0061(5)
C38 0.0148(6) 0.0174(6) 0.0142(6) 0.0057(5) 0.0017(5) 0.0060(5)
C39 0.0164(6) 0.0166(6) 0.0118(6) 0.0054(5) 0.0021(5) 0.0066(5)
C40 0.0179(6) 0.0174(6) 0.0111(6) 0.0058(5) 0.0037(5) 0.0080(5)
C41 0.0175(6) 0.0146(6) 0.0183(7) 0.0043(5) 0.0064(6) 0.0049(5)
C42 0.0208(7) 0.0124(6) 0.0153(7) 0.0031(5) 0.0058(6) 0.0061(5)
C43 0.0195(6) 0.0125(6) 0.0153(7) 0.0027(5) 0.0046(5) 0.0073(5)
C44 0.0170(6) 0.0146(6) 0.0167(7) 0.0039(5) 0.0065(5) 0.0065(5)
C45 0.0177(6) 0.0181(6) 0.0143(6) 0.0072(5) 0.0060(5) 0.0075(5)
C46 0.0189(6) 0.0168(6) 0.0121(6) 0.0067(5) 0.0035(5) 0.0078(5)
C47 0.0189(6) 0.0179(6) 0.0121(6) 0.0068(5) 0.0036(5) 0.0096(5)
C48 0.0148(6) 0.0190(6) 0.0153(7) 0.0074(5) 0.0041(5) 0.0076(5)
C49 0.0196(7) 0.0156(6) 0.0189(7) 0.0081(5) 0.0078(6) 0.0077(5)
C50 0.0275(7) 0.0222(7) 0.0181(7) 0.0055(6) 0.0079(6) 0.0130(6)
C51 0.0311(8) 0.0248(7) 0.0263(8) 0.0095(6) 0.0135(7) 0.0186(6)
C52 0.0239(7) 0.0263(7) 0.0255(8) 0.0146(6) 0.0103(6) 0.0158(6)
C53 0.0210(7) 0.0198(6) 0.0178(7) 0.0089(5) 0.0070(6) 0.0095(6)
C54 0.0186(6) 0.0148(6) 0.0175(7) 0.0084(5) 0.0076(5) 0.0069(5)
C55 0.0188(6) 0.0165(6) 0.0184(7) 0.0069(5) 0.0070(6) 0.0090(5)
C56 0.0229(7) 0.0167(6) 0.0191(7) 0.0054(5) 0.0062(6) 0.0074(6)
C57 0.0228(7) 0.0155(6) 0.0248(8) 0.0079(6) 0.0077(6) 0.0048(5)
C58 0.0255(7) 0.0213(7) 0.0229(7) 0.0128(6) 0.0121(6) 0.0106(6)
C59 0.0204(7) 0.0187(6) 0.0171(7) 0.0067(5) 0.0067(6) 0.0096(5)
C60 0.0175(6) 0.0166(6) 0.0193(7) 0.0074(5) 0.0069(6) 0.0097(5)

loop_
_atom_type_symbol
_atom_type_description
_atom_type_scat_dispersion_real
_atom_type_scat_dispersion_imag
_atom_type_scat_source
C C 0.0181 0.0091 'International Tables Vol C Tables 4.2.6.8 and 6.1.1.4'
H H 0.0000 0.0000 'International Tables Vol C Tables 4.2.6.8 and 6.1.1.4'

loop_
_geom_angle_atom_site_label_1
_geom_angle_atom_site_label_2
_geom_angle_atom_site_label_3
_geom_angle
C6 C1 C2 122.70(12)
C6 C1 C5 123.22(12)
C2 C1 C5 107.61(11)
C9 C2 C3 122.45(12)
C9 C2 C1 122.83(12)
C3 C2 C1 108.27(11)
C12 C3 C2 123.22(12)
C12 C3 C4 122.06(12)
C2 C3 C4 108.28(11)
C15 C4 C3 122.61(12)
C15 C4 C5 123.26(12)
C3 C4 C5 107.90(11)
C18 C5 C4 122.50(12)
C18 C5 C1 123.59(12)
C4 C5 C1 107.93(11)
C1 C6 C7 114.62(12)
C1 C6 C20 115.36(12)
C7 C6 C20 128.63(12)
C8 C7 C6 121.91(12)
C8 C7 H7A 119.0
C6 C7 H7A 119.0
C7 C8 C9 121.85(12)
C7 C8 H8A 119.1
C9 C8 H8A 119.1
C2 C9 C8 114.38(12)
C2 C9 C10 114.54(12)
C8 C9 C10 129.44(12)
C11 C10 C9 122.46(12)
C11 C10 H10A 118.8
C9 C10 H10A 118.8
C10 C11 C12 121.72(12)
C10 C11 H11A 119.1
C12 C11 H11A 119.1
C3 C12 C13 115.14(12)
C3 C12 C11 114.39(12)
C13 C12 C11 129.34(12)
C14 C13 C12 122.02(12)
C14 C13 H13A 119.0
C12 C13 H13A 119.0
C13 C14 C15 121.27(12)
C13 C14 H14A 119.4
C15 C14 H14A 119.4
C4 C15 C16 114.16(12)
C4 C15 C14 115.25(12)
C16 C15 C14 129.20(12)
C17 C16 C15 121.91(12)
C17 C16 H16A 119.0
C15 C16 H16A 119.0
C16 C17 C18 122.17(12)
C16 C17 H17A 118.9
C18 C17 H17A 118.9
C5 C18 C17 114.60(12)
C5 C18 C19 115.34(12)
C17 C18 C19 128.55(12)
C44 C19 C20 117.92(12)
C44 C19 C18 121.34(12)
C20 C19 C18 120.54(12)
C41 C20 C19 117.61(12)
C41 C20 C6 121.33(12)
C19 C20 C6 120.74(12)
C26 C21 C22 122.68(12)
C26 C21 C25 123.85(12)
C22 C21 C25 107.91(11)
C29 C22 C23 123.23(12)
C29 C22 C21 123.37(12)
C23 C22 C21 107.81(12)
C32 C23 C24 123.06(13)
C32 C23 C22 122.73(13)
C24 C23 C22 108.42(11)
C35 C24 C23 122.91(12)
C35 C24 C25 123.23(12)
C23 C24 C25 108.07(12)
C38 C25 C24 122.98(12)
C38 C25 C21 123.80(12)
C24 C25 C21 107.76(11)
C21 C26 C27 114.41(12)
C21 C26 C40 114.88(12)
C27 C26 C40 129.37(12)
C28 C27 C26 122.18(12)
C28 C27 H27A 118.9
C26 C27 H27A 118.9
C27 C28 C29 121.78(13)
C27 C28 H28A 119.1
C29 C28 H28A 119.1
C22 C29 C28 114.08(12)
C22 C29 C30 114.13(12)
C28 C29 C30 130.40(13)
C31 C30 C29 121.98(13)
C31 C30 H30A 119.0
C29 C30 H30A 119.0
C30 C31 C32 122.00(13)
C30 C31 H31A 119.0
C32 C31 H31A 119.0
C23 C32 C31 114.40(13)
C23 C32 C33 114.48(13)
C31 C32 C33 130.26(13)
C34 C33 C32 122.03(13)
C34 C33 H33A 119.0
C32 C33 H33A 119.0
C33 C34 C35 122.11(13)
C33 C34 H34A 118.9
C35 C34 H34A 118.9
C24 C35 C36 113.73(12)
C24 C35 C34 114.23(12)
C36 C35 C34 130.68(13)
C37 C36 C35 122.14(12)
C37 C36 H36A 118.9
C35 C36 H36A 118.9
C36 C37 C38 122.14(12)
C36 C37 H37A 118.9
C38 C37 H37A 118.9
C25 C38 C37 114.24(12)
C25 C38 C39 115.13(12)
C37 C38 C39 128.93(12)
C48 C39 C40 117.93(12)
C48 C39 C38 120.99(12)
C40 C39 C38 120.53(11)
C45 C40 C39 117.76(11)
C45 C40 C26 120.56(12)
C39 C40 C26 121.08(11)
C42 C41 C20 123.50(12)
C42 C41 H41A 118.2
C20 C41 H41A 118.2
C41 C42 C43 118.74(12)
C41 C42 C55 118.31(12)
C43 C42 C55 122.95(12)
C44 C43 C42 118.82(12)
C44 C43 C49 119.09(12)
C42 C43 C49 122.06(12)
C43 C44 C19 123.20(12)
C43 C44 H44A 118.4
C19 C44 H44A 118.4
C46 C45 C40 123.27(12)
C46 C45 H45A 118.4
C40 C45 H45A 118.4
C45 C46 C47 118.86(12)
C45 C46 C60 117.63(12)
C47 C46 C60 123.50(11)
C48 C47 C46 118.80(12)
C48 C47 C54 119.03(11)
C46 C47 C54 122.16(12)
C47 C48 C39 123.13(12)
C47 C48 H48A 118.4
C39 C48 H48A 118.4
C50 C49 C54 119.41(12)
C50 C49 C43 119.62(12)
C54 C49 C43 120.84(11)
C51 C50 C49 120.93(13)
C51 C50 H50A 119.5
C49 C50 H50A 119.5
C52 C51 C50 119.82(13)
C52 C51 H51A 120.1
C50 C51 H51A 120.1
C51 C52 C53 119.85(13)
C51 C52 H52A 120.1
C53 C52 H52A 120.1
C52 C53 C54 120.91(13)
C52 C53 H53A 119.5
C54 C53 H53A 119.5
C53 C54 C49 119.04(12)
C53 C54 C47 120.40(12)
C49 C54 C47 120.41(12)
C56 C55 C60 119.40(12)
C56 C55 C42 118.33(12)
C60 C55 C42 121.90(12)
C57 C56 C55 120.99(13)
C57 C56 H56A 119.5
C55 C56 H56A 119.5
C58 C57 C56 119.76(13)
C58 C57 H57A 120.1
C56 C57 H57A 120.1
C57 C58 C59 119.74(12)
C57 C58 H58A 120.1
C59 C58 H58A 120.1
C58 C59 C60 121.10(13)
C58 C59 H59A 119.5
C60 C59 H59A 119.5
C59 C60 C55 119.00(12)
C59 C60 C46 119.12(12)
C55 C60 C46 121.43(12)

loop_
_geom_bond_atom_site_label_1
_geom_bond_atom_site_label_2
_geom_bond_distance
C1 C6 1.3737(19)
C1 C2 1.4146(18)
C1 C5 1.4293(18)
C2 C9 1.3797(19)
C2 C3 1.4136(19)
C3 C12 1.3829(19)
C3 C4 1.4161(18)
C4 C15 1.3801(19)
C4 C5 1.4167(18)
C5 C18 1.3709(18)
C6 C7 1.4416(19)
C6 C20 1.4710(18)
C7 C8 1.382(2)
C7 H7A 0.9500
C8 C9 1.4411(19)
C8 H8A 0.9500
C9 C10 1.4440(19)
C10 C11 1.378(2)
C10 H10A 0.9500
C11 C12 1.4433(19)
C11 H11A 0.9500
C12 C13 1.4425(19)
C13 C14 1.3782(19)
C13 H13A 0.9500
C14 C15 1.4469(18)
C14 H14A 0.9500
C15 C16 1.4358(19)
C16 C17 1.3848(19)
C16 H16A 0.9500
C17 C18 1.4396(18)
C17 H17A 0.9500
C18 C19 1.4701(18)
C19 C44 1.4047(18)
C19 C20 1.4412(18)
C20 C41 1.4015(18)
C21 C26 1.3708(19)
C21 C22 1.4167(18)
C21 C25 1.4251(18)
C22 C29 1.3774(19)
C22 C23 1.4131(19)
C23 C32 1.3774(19)
C23 C24 1.4125(19)
C24 C35 1.3826(19)
C24 C25 1.4138(18)
C25 C38 1.3713(19)
C26 C27 1.4417(19)
C26 C40 1.4725(18)
C27 C28 1.3877(19)
C27 H27A 0.9500
C28 C29 1.441(2)
C28 H28A 0.9500
C29 C30 1.4472(19)
C30 C31 1.381(2)
C30 H30A 0.9500
C31 C32 1.444(2)
C31 H31A 0.9500
C32 C33 1.447(2)
C33 C34 1.376(2)
C33 H33A 0.9500
C34 C35 1.4521(19)
C34 H34A 0.9500
C35 C36 1.4390(19)
C36 C37 1.3866(19)
C36 H36A 0.9500
C37 C38 1.4399(18)
C37 H37A 0.9500
C38 C39 1.4724(18)
C39 C48 1.4032(18)
C39 C40 1.4432(18)
C40 C45 1.4020(18)
C41 C42 1.3898(19)
C41 H41A 0.9500
C42 C43 1.4106(19)
C42 C55 1.4968(18)
C43 C44 1.3893(18)
C43 C49 1.4944(18)
C44 H44A 0.9500
C45 C46 1.3876(18)
C45 H45A 0.9500
C46 C47 1.4148(18)
C46 C60 1.4939(18)
C47 C48 1.3886(18)
C47 C54 1.4960(18)
C48 H48A 0.9500
C49 C50 1.3955(19)
C49 C54 1.4019(19)
C50 C51 1.389(2)
C50 H50A 0.9500
C51 C52 1.385(2)
C51 H51A 0.9500
C52 C53 1.3891(19)
C52 H52A 0.9500
C53 C54 1.4009(19)
C53 H53A 0.9500
C55 C56 1.3951(19)
C55 C60 1.403(2)
C56 C57 1.3907(19)
C56 H56A 0.9500
C57 C58 1.388(2)
C57 H57A 0.9500
C58 C59 1.3885(19)
C58 H58A 0.9500
C59 C60 1.4003(18)
C59 H59A 0.9500
